data_7716303
loop_
_publ_author_name
'Zhang, Zhitao'
'Shen, Kesheng'
'Zhang, Qian'
'Duan, Chunying'
'Jing, Xu'

_publ_section_title
;
 A novel porphyrin MOF catalyst for efficient conversion of CO<sub>2</sub>
 with propargyl amines.
;
_journal_issue 24
_journal_name_full 'Dalton transactions (Cambridge, England : 2003)'
_journal_page_first 10060
_journal_page_last 10064
_journal_paper_doi 10.1039/d4dt01063a
_journal_volume 53
_journal_year 2024
_chemical_formula_moiety 'C48 H25 Cu Fe N4 O9'
_chemical_formula_sum 'C48 H25 Cu Fe N4 O9'
_chemical_formula_weight 921.11
_space_group_crystal_system monoclinic
_space_group_IT_number 9
_space_group_name_Hall 'I -2ya'
_space_group_name_H-M_alt 'I 1 a 1'
_atom_sites_solution_hydrogens geom
_audit_creation_date 2024-01-27
_audit_creation_method
;
Olex2 1.2
(compiled 2018.05.29 svn.r3508 for OlexSys, GUI svn.r5506)
;
_audit_update_record
;
2024-01-28 deposited with the CCDC.	2024-05-20 downloaded from the CCDC.
;
_cell_angle_alpha 90
_cell_angle_beta 91.734(6)
_cell_angle_gamma 90
_cell_formula_units_Z 4
_cell_length_a 8.1724(10)
_cell_length_b 26.209(2)
_cell_length_c 23.090(2)
_cell_measurement_reflns_used 4777
_cell_measurement_temperature 250.0
_cell_measurement_theta_max 27.50
_cell_measurement_theta_min 2.35
_cell_volume 4943.4(8)
_computing_cell_refinement 'SAINT V8.40A (?, 2016)'
_computing_data_reduction 'SAINT V8.40A (?, 2016)'
_computing_molecular_graphics 'Olex2 (Dolomanov et al., 2009)'
_computing_publication_material 'Olex2 (Dolomanov et al., 2009)'
_computing_structure_refinement 'ShelXL (Sheldrick, 2015)'
_computing_structure_solution 'ShelXT (Sheldrick, 2015)'
_diffrn_ambient_temperature 250.15
_diffrn_measured_fraction_theta_full 0.987
_diffrn_measured_fraction_theta_max 0.987
_diffrn_measurement_device_type 'Bruker APEX-II CCD'
_diffrn_measurement_method '\f and \w scans'
_diffrn_radiation_type MoK\a
_diffrn_radiation_wavelength 0.71073
_diffrn_reflns_av_R_equivalents 0.1774
_diffrn_reflns_av_unetI/netI 0.1865
_diffrn_reflns_Laue_measured_fraction_full 0.987
_diffrn_reflns_Laue_measured_fraction_max 0.987
_diffrn_reflns_limit_h_max 9
_diffrn_reflns_limit_h_min -9
_diffrn_reflns_limit_k_max 27
_diffrn_reflns_limit_k_min -30
_diffrn_reflns_limit_l_max 26
_diffrn_reflns_limit_l_min -26
_diffrn_reflns_number 16161
_diffrn_reflns_point_group_measured_fraction_full 0.988
_diffrn_reflns_point_group_measured_fraction_max 0.988
_diffrn_reflns_theta_full 24.407
_diffrn_reflns_theta_max 24.407
_diffrn_reflns_theta_min 2.352
_diffrn_standards_number 0
_exptl_absorpt_coefficient_mu 0.777
_exptl_absorpt_correction_T_max 0.7456
_exptl_absorpt_correction_T_min 0.5832
_exptl_absorpt_correction_type none
_exptl_absorpt_process_details
;
SADABS-2016/2 (Bruker,2016/2) was used for absorption correction.
wR2(int) was 0.1623 before and 0.0601 after correction.
The Ratio of minimum to maximum transmission is 0.7822.
The \l/2 correction factor is Not present.
;
_exptl_crystal_colour red
_exptl_crystal_density_diffrn 1.238
_exptl_crystal_description block
_exptl_crystal_F_000 1872
_refine_diff_density_max 4.394
_refine_diff_density_min -1.090
_refine_diff_density_rms 0.233
_refine_ls_abs_structure_details
;
 Refined as an inversion twin.
;
_refine_ls_abs_structure_Flack 0.50(7)
_refine_ls_extinction_method none
_refine_ls_goodness_of_fit_ref 1.023
_refine_ls_hydrogen_treatment constr
_refine_ls_matrix_type full
_refine_ls_number_parameters 482
_refine_ls_number_reflns 7560
_refine_ls_number_restraints 1704
_refine_ls_restrained_S_all 0.930
_refine_ls_R_factor_all 0.1972
_refine_ls_R_factor_gt 0.1352
_refine_ls_shift/su_max 0.000
_refine_ls_shift/su_mean 0.000
_refine_ls_structure_factor_coef Fsqd
_refine_ls_weighting_details 'w=1/[\s^2^(Fo^2^)+(0.2800P)^2^] where P=(Fo^2^+2Fc^2^)/3'
_refine_ls_weighting_scheme calc
_refine_ls_wR_factor_gt 0.3214
_refine_ls_wR_factor_ref 0.3778
_reflns_Friedel_coverage 1.000
_reflns_Friedel_fraction_full 0.990
_reflns_Friedel_fraction_max 0.990
_reflns_number_gt 4616
_reflns_number_total 7560
_reflns_threshold_expression 'I > 2\s(I)'
_cod_data_source_file d4dt01063a2.cif
_cod_data_source_block 1
_cod_depositor_comments 'Adding full bibliography for 7716303.cif.'
_cod_database_code 7716303
_shelx_shelxl_version_number 2016/6
_shelx_space_group_comment
;
The symmetry employed for this shelxl refinement is uniquely defined
by the following loop, which should always be used as a source of
symmetry information in preference to the above space-group names.
They are only intended as comments.
;
_olex2_refinement_description
;
1. Twinned data refinement
 Scales: 0.50(7)
 0.50(7)
2. Fixed Uiso
 At 1.2 times of:
  All C(H) groups
 At 1.5 times of:
  All O(H) groups
3. Restrained distances
 C02X-C007 = C00J-C007 = C01E-C00B = C01E-C011
 1.45 with sigma of 0.01
 O019-C15
 1.35 with sigma of 0.01
 C7-C1
 1.4 with sigma of 0.01
 C3-C02S
 1.45 with sigma of 0.02
 C16-C02O
 1.45 with sigma of 0.02
 C6-C01E
 1.45 with sigma of 0.02
 C3-C02S = C6-C01E
 1.43 with sigma of 0.02
 C01J-C00V = C01R-C007
 1.4 with sigma of 0.02
 O03B-C16
 1.25 with sigma of 0.02
 C2-C15
 1.45 with sigma of 0.01
 C02P-C00V
 1.45 with sigma of 0.02
 O01B-C00U
 1.35 with sigma of 0.02
 O00F-C00U
 1.25 with sigma of 0.02
 O04K-C16
 1.35 with sigma of 0.02
4. Restrained planarity
 C01E, C011, C00B, Fe01, N00A, N7, N005, N00T
 with sigma of 0.1
 C01E, Fe01, N00T, N005, N7, N00A
 with sigma of 0.1
 C15, C2, C1, Fe01, N00A, N00T, N005, N7, C00M, C00O, C011, C02P, C00J, C00B,
 C02X, C038, C01Y, C00V, C014, C00L, C01E, C01X, C007, C01M, C010, C012, C013,
 C01J, C01R, C024, C020, C02D, C035, C02T, C02E, C045, C03K, C02O, C16, O019,
 O01I, O04K
 with sigma of 0.1
5. Uiso/Uaniso restraints and constraints
O00F \\sim O019 \\sim O01B \\sim O01I \\sim O04K \\sim O1 \\sim O2 \\sim O03B:
within 3.8A with sigma of 0.01 and sigma for terminal atoms of 0.02
C00M \\sim C01Y \\sim C014 \\sim C00O \\sim C024 \\sim C02T \\sim C2 \\sim C02E
\\sim C020 \\sim C1 \\sim C007 \\sim C00L \\sim C011 \\sim C02P \\sim C01X
\\sim C00U \\sim C00V \\sim C15 \\sim C16 \\sim C01E \\sim C01K \\sim C02N
\\sim C02K \\sim C01J \\sim C016 \\sim C00Q \\sim C01M \\sim C00J \\sim C00B
\\sim C010 \\sim C02D \\sim C045 \\sim C02O \\sim C03K \\sim C035 \\sim C01R
\\sim C02X \\sim C012 \\sim C013 \\sim C038 \\sim C3 \\sim C6 \\sim C03S \\sim
C02M \\sim C02S \\sim C4 \\sim C5 \\sim C7: within 3.8A with sigma of 0.01 and
sigma for terminal atoms of 0.02
Uanis(O019) \\sim Ueq, Uanis(O01I) \\sim Ueq: with sigma of 0.0001 and sigma
for terminal atoms of 0.0002
Uanis(N00T) \\sim Ueq: with sigma of 0.01 and sigma for terminal atoms of 0.02
Uanis(N00T) \\sim Ueq, Uanis(O2) \\sim Ueq: with sigma of 0.00001 and sigma for
terminal atoms of 0.00002
Uanis(O03B) \\sim Ueq: with sigma of 0.00001 and sigma for terminal atoms of
0.00002
Uanis(O01B) \\sim Ueq, Uanis(O00F) \\sim Ueq, Uanis(O1) \\sim Ueq: with sigma
of 0.0001 and sigma for terminal atoms of 0.0002
Uanis(O04K) \\sim Ueq: with sigma of 0.0001 and sigma for terminal atoms of
0.0002
Uanis(O04K) \\sim Ueq, Uanis(O03B) \\sim Ueq: with sigma of 0.001 and sigma for
terminal atoms of 0.002
Uanis(C00M) \\sim Ueq, Uanis(C045) \\sim Ueq, Uanis(C016) \\sim Ueq,
Uanis(C01Y) \\sim Ueq, Uanis(C038) \\sim Ueq, Uanis(C014) \\sim Ueq,
Uanis(C00B) \\sim Ueq, Uanis(C00O) \\sim Ueq, Uanis(C01R) \\sim Ueq,
Uanis(C024) \\sim Ueq, Uanis(C02M) \\sim Ueq, Uanis(C02T) \\sim Ueq,
Uanis(C01M) \\sim Ueq, Uanis(C2) \\sim Ueq, Uanis(C02E) \\sim Ueq, Uanis(C03K)
\\sim Ueq, Uanis(C020) \\sim Ueq, Uanis(C012) \\sim Ueq, Uanis(C1) \\sim Ueq,
Uanis(C6) \\sim Ueq, Uanis(C007) \\sim Ueq, Uanis(C4) \\sim Ueq, Uanis(C00L)
\\sim Ueq, Uanis(C00Q) \\sim Ueq, Uanis(C011) \\sim Ueq, Uanis(C00J) \\sim Ueq,
Uanis(C02P) \\sim Ueq, Uanis(C010) \\sim Ueq, Uanis(C01X) \\sim Ueq,
Uanis(C02D) \\sim Ueq, Uanis(C00U) \\sim Ueq, Uanis(C02O) \\sim Ueq,
Uanis(C00V) \\sim Ueq, Uanis(C035) \\sim Ueq, Uanis(C15) \\sim Ueq, Uanis(C02X)
\\sim Ueq, Uanis(C16) \\sim Ueq, Uanis(C013) \\sim Ueq, Uanis(C01E) \\sim Ueq,
Uanis(C3) \\sim Ueq, Uanis(C01K) \\sim Ueq, Uanis(C03S) \\sim Ueq, Uanis(C02N)
\\sim Ueq, Uanis(C02S) \\sim Ueq, Uanis(C02K) \\sim Ueq, Uanis(C5) \\sim Ueq,
Uanis(C01J) \\sim Ueq: with sigma of 0.0001 and sigma for terminal atoms of
0.0002
Uanis(N7) \\sim Ueq, Uanis(N00A) \\sim Ueq, Uanis(N00T) \\sim Ueq, Uanis(N005)
\\sim Ueq: with sigma of 0.001 and sigma for terminal atoms of 0.002
Uanis(Fe01) \\sim Ueq: with sigma of 0.00001 and sigma for terminal atoms of
0.00002
Uanis(O0AA) \\sim Ueq: with sigma of 0.001 and sigma for terminal atoms of 0.002
6. Others
 Fixed X: Fe01(0.60964)
 Fixed Y: Fe01(0.556109)
 Fixed Z: Fe01(0.99937)
7.a Aromatic/amide H refined with riding coordinates:
 C01Y(H01Y), C014(H014), C024(H024), C02T(H02T), C02E(H02E), C020(H020),
 C00L(H00L), C01X(H01X), C02N(H02N), C02K(H02K), C016(H016), C00Q(H00Q),
 C01M(H01M), C010(H010), C02D(H02D), C045(H045), C03K(H03K), C035(H035),
 C012(H012), C013(H013), C03S(H03S), C02M(H02M), C4(H4), C5(H5)
7.b Fitted pentagon refined as free rotating group:
 N00A(C00M,C01Y,C014,C00O), C00L(C011,N00T,C02P,C01X), C01M(C00J,N005,C00B,
 C010), C02X(C012,C013,C038,N7)
7.c Fitted hexagon refined as free rotating group:
 C024(C02T,C2,C02E,C020,C1), C01K(C02N,C02K,C01J,C016,C00Q), C02D(C045,C02O,
 C03K,C035,C01R), C6(C03S,C02M,C02S,C4,C5)
7.d Tetrahedral OH refined with riding coordinates:
 O04K(H04K)
;
_smtbx_masks_void_probe_radius 1.2
_smtbx_masks_void_truncation_radius 1.2
_olex2_submission_special_instructions 'No special instructions were received'

loop_
_space_group_symop_operation_xyz
'x, y, z'
'x+1/2, -y, z'
'x+1/2, y+1/2, z+1/2'
'x+1, -y+1/2, z+1/2'

loop_
_atom_site_label
_atom_site_type_symbol
_atom_site_fract_x
_atom_site_fract_y
_atom_site_fract_z
_atom_site_U_iso_or_equiv
_atom_site_adp_type
_atom_site_occupancy
_atom_site_site_symmetry_order
_atom_site_calc_flag
_atom_site_refinement_flags_posn
_atom_site_refinement_flags_adp
_atom_site_refinement_flags_occupancy
_atom_site_disorder_assembly
_atom_site_disorder_group
Fe01 Fe 0.609640 0.556109 0.999370 0.0035(6) Uani 1 1 d . U . . .
Cu03 Cu 0.8638(5) 0.49983(12) 0.49833(18) 0.0235(7) Uani 1 1 d . . . . .
O00F O 0.477(2) 0.9277(7) 1.0140(8) 0.028(3) Uani 1 1 d D U . . .
O019 O 1.0356(18) 0.5787(6) 0.6009(7) 0.023(3) Uani 1 1 d D U . . .
O01B O 0.7421(19) 0.9314(6) 0.9839(7) 0.022(2) Uani 1 1 d D U . . .
O01I O 0.853(2) 0.5138(6) 0.5914(7) 0.020(2) Uani 1 1 d . U . . .
O04K O 0.595(2) 0.1837(9) 1.0799(9) 0.055(4) Uani 1 1 d D U . . .
H04K H 0.618655 0.153043 1.076344 0.082 Uiso 1 1 calc R . . . .
N00A N 0.6557(16) 0.6101(4) 0.9407(5) 0.012(4) Uani 1 1 d . U . . .
C00M C 0.689(2) 0.6007(4) 0.8816(6) 0.023(2) Uani 1 1 d G U . . .
C01Y C 0.677(2) 0.6479(6) 0.8514(5) 0.025(2) Uani 1 1 d G U . . .
H01Y H 0.693618 0.652703 0.811663 0.030 Uiso 1 1 calc R . . . .
C014 C 0.637(2) 0.6864(4) 0.8918(6) 0.020(2) Uani 1 1 d G U . . .
H014 H 0.622140 0.721195 0.883527 0.024 Uiso 1 1 calc R . . . .
C00O C 0.6238(19) 0.6630(5) 0.9470(5) 0.019(2) Uani 1 1 d G U . . .
C024 C 0.9106(18) 0.5841(6) 0.7790(5) 0.026(2) Uani 1 1 d . U . . .
H024 H 0.961977 0.607323 0.804666 0.032 Uiso 1 1 calc R . . . .
C02T C 0.9542(16) 0.5824(5) 0.7214(5) 0.026(2) Uani 1 1 d G U . . .
H02T H 1.035219 0.604607 0.707974 0.031 Uiso 1 1 calc R . . . .
C2 C 0.8782(13) 0.5480(5) 0.6835(4) 0.029(2) Uani 1 1 d DG U . . .
C02E C 0.7585(15) 0.5152(5) 0.7033(5) 0.025(2) Uani 1 1 d G U . . .
H02E H 0.707062 0.491952 0.677643 0.030 Uiso 1 1 calc R . . . .
C020 C 0.7148(17) 0.5168(5) 0.7609(5) 0.026(2) Uani 1 1 d G U . . .
H020 H 0.633818 0.494668 0.774335 0.032 Uiso 1 1 calc R . . . .
C1 C 0.7908(17) 0.5513(6) 0.7988(4) 0.027(2) Uani 1 1 d DG U . . .
C007 C 0.610(4) 0.4199(5) 0.9962(9) 0.0292(19) Uani 1 1 d D U . . .
C00L C 0.5186(19) 0.6494(5) 1.1451(4) 0.023(2) Uani 1 1 d . U . . .
H00L H 0.498947 0.654759 1.184590 0.027 Uiso 1 1 calc R . . . .
C011 C 0.5177(19) 0.6015(4) 1.1163(6) 0.021(2) Uani 1 1 d DG U . . .
N00T N 0.5529(15) 0.6103(4) 1.0573(5) 0.012(3) Uani 1 1 d G U . . .
C02P C 0.5755(18) 0.6636(4) 1.0497(5) 0.017(2) Uani 1 1 d DG U . . .
C01X C 0.554(2) 0.6877(4) 1.1040(6) 0.019(2) Uani 1 1 d G U . . .
H01X H 0.562519 0.722932 1.111344 0.022 Uiso 1 1 calc R . . . .
C00U C 0.608(3) 0.9070(7) 1.0022(12) 0.021(2) Uani 1 1 d D U . . .
C00V C 0.613(3) 0.6903(6) 0.9997(10) 0.0186(18) Uani 1 1 d D U . . .
C15 C 0.924(2) 0.5461(7) 0.6226(7) 0.028(2) Uani 1 1 d D U . . .
C16 C 0.601(3) 0.2066(7) 1.0286(10) 0.037(3) Uani 1 1 d D U . . .
C01E C 0.4710(17) 0.5548(5) 1.1427(6) 0.0237(19) Uani 1 1 d D U . . .
O1 O 0.192(2) 0.5852(7) 1.3992(8) 0.032(4) Uani 1 1 d . U . . .
C01K C 0.5991(19) 0.8508(3) 1.0004(8) 0.020(2) Uani 1 1 d . U . . .
C02N C 0.4799(16) 0.8236(5) 0.9693(6) 0.019(2) Uani 1 1 d G U . . .
H02N H 0.397659 0.840985 0.947932 0.023 Uiso 1 1 calc R . . . .
C02K C 0.4821(16) 0.7705(5) 0.9699(6) 0.020(2) Uani 1 1 d G U . . .
H02K H 0.401431 0.752097 0.948920 0.024 Uiso 1 1 calc R . . . .
C01J C 0.6036(19) 0.7448(3) 1.0015(8) 0.019(2) Uani 1 1 d DG U . . .
C016 C 0.7229(16) 0.7720(5) 1.0326(7) 0.019(2) Uani 1 1 d G U . . .
H016 H 0.805136 0.754594 1.053952 0.023 Uiso 1 1 calc R . . . .
C00Q C 0.7207(16) 0.8250(5) 1.0320(7) 0.022(2) Uani 1 1 d G U . . .
H00Q H 0.801367 0.843483 1.052965 0.026 Uiso 1 1 calc R . . . .
C01M C 0.452(2) 0.4236(4) 1.0855(7) 0.028(2) Uani 1 1 d . U . . .
H01M H 0.425309 0.388757 1.086567 0.033 Uiso 1 1 calc R . . . .
C00J C 0.535(2) 0.4487(5) 1.0404(6) 0.026(2) Uani 1 1 d DG U . . .
N005 N 0.5520(19) 0.5010(5) 1.0558(6) 0.026(5) Uani 1 1 d G U . . .
C00B C 0.479(2) 0.5081(5) 1.1103(6) 0.024(2) Uani 1 1 d DG U . . .
C010 C 0.418(2) 0.4603(6) 1.1287(6) 0.027(2) Uani 1 1 d G U . . .
H010 H 0.363928 0.454066 1.163316 0.032 Uiso 1 1 calc R . . . .
C02D C 0.6731(19) 0.3454(5) 1.0621(6) 0.031(2) Uani 1 1 d . U . . .
H02D H 0.712086 0.366513 1.092442 0.037 Uiso 1 1 calc R . . . .
C045 C 0.6789(19) 0.2927(5) 1.0681(5) 0.033(2) Uani 1 1 d G U . . .
H045 H 0.721769 0.278101 1.102546 0.040 Uiso 1 1 calc R . . . .
C02O C 0.621(2) 0.2615(4) 1.0233(7) 0.035(2) Uani 1 1 d DG U . . .
C03K C 0.558(2) 0.2831(5) 0.9724(6) 0.034(2) Uani 1 1 d G U . . .
H03K H 0.518794 0.262043 0.942070 0.041 Uiso 1 1 calc R . . . .
C035 C 0.552(2) 0.3359(6) 0.9664(5) 0.033(2) Uani 1 1 d G U . . .
H035 H 0.509109 0.350454 0.931965 0.039 Uiso 1 1 calc R . . . .
C01R C 0.610(2) 0.3670(4) 1.0112(7) 0.031(2) Uani 1 1 d DG U . . .
C02X C 0.685(2) 0.4480(5) 0.9506(6) 0.028(2) Uani 1 1 d D U . . .
C012 C 0.766(2) 0.4266(4) 0.9029(7) 0.028(2) Uani 1 1 d G U . . .
H012 H 0.789705 0.391826 0.897563 0.034 Uiso 1 1 calc R . . . .
C013 C 0.805(2) 0.4669(6) 0.8646(6) 0.028(2) Uani 1 1 d G U . . .
H013 H 0.859661 0.463458 0.829500 0.033 Uiso 1 1 calc R . . . .
C038 C 0.748(2) 0.5132(5) 0.8886(7) 0.025(2) Uani 1 1 d G U . . .
N7 N 0.6736(16) 0.5015(4) 0.9418(6) 0.012(4) Uani 1 1 d G U . . .
C3 C 0.292(3) 0.5519(9) 1.3794(8) 0.021(2) Uani 1 1 d D U . . .
C6 C 0.4194(18) 0.5586(6) 1.2033(4) 0.024(2) Uani 1 1 d D U . . .
C03S C 0.2868(17) 0.5872(6) 1.2210(5) 0.023(2) Uani 1 1 d G U . . .
H03S H 0.225410 0.606567 1.193783 0.028 Uiso 1 1 calc R . . . .
C02M C 0.2451(16) 0.5874(6) 1.2789(6) 0.024(2) Uani 1 1 d G U . . .
H02M H 0.155406 0.606746 1.290856 0.029 Uiso 1 1 calc R . . . .
C02S C 0.3359(17) 0.5588(6) 1.3191(4) 0.021(2) Uani 1 1 d DG U . . .
C4 C 0.4684(16) 0.5301(5) 1.3014(5) 0.021(2) Uani 1 1 d G U . . .
H4 H 0.529828 0.510793 1.328627 0.026 Uiso 1 1 calc R . . . .
C5 C 0.5102(15) 0.5300(5) 1.2435(6) 0.024(2) Uani 1 1 d G U . . .
H5 H 0.599835 0.510614 1.231555 0.029 Uiso 1 1 calc R . . . .
C7 C 0.750(3) 0.5569(9) 0.8580(7) 0.024(2) Uani 1 1 d D U . . .
O2 O 0.605(2) 0.4608(5) 0.4961(8) 0.016(2) Uani 1 1 d . U . . .
O03B O 0.592(2) 0.1759(6) 0.9886(8) 0.040(3) Uani 1 1 d D U . . .
O0AA O 0.360(2) 0.5187(6) 1.4131(8) 0.027(4) Uani 1 1 d . U . . .

loop_
_atom_site_aniso_label
_atom_site_aniso_U_11
_atom_site_aniso_U_22
_atom_site_aniso_U_33
_atom_site_aniso_U_23
_atom_site_aniso_U_13
_atom_site_aniso_U_12
Fe01 0.0036(6) 0.0034(6) 0.0035(6) 0.00001(15) 0.00017(15) 0.00002(14)
Cu03 0.0336(14) 0.0146(13) 0.0228(14) -0.0008(11) 0.0075(11) 0.0026(9)
O00F 0.028(3) 0.028(3) 0.028(3) 0.00000(15) 0.00085(17) 0.00001(15)
O019 0.023(3) 0.023(3) 0.023(3) 0.0000(3) 0.0007(3) 0.0000(3)
O01B 0.022(2) 0.022(2) 0.022(2) 0.00000(15) 0.00067(16) 0.00000(15)
O01I 0.020(3) 0.020(3) 0.020(3) 0.00000(15) 0.00061(16) 0.00000(15)
O04K 0.055(4) 0.055(4) 0.055(4) 0.0000(3) 0.0017(3) 0.0000(3)
N00A 0.012(4) 0.012(4) 0.012(4) 0.0000(14) 0.0010(14) -0.0003(14)
C00M 0.023(2) 0.023(2) 0.023(2) 0.00000(15) 0.00071(16) 0.00000(15)
C01Y 0.025(2) 0.025(2) 0.025(2) 0.00000(15) 0.00076(16) 0.00000(15)
C014 0.020(2) 0.020(2) 0.020(2) 0.00000(15) 0.00062(16) 0.00000(15)
C00O 0.019(2) 0.019(2) 0.019(2) 0.00000(15) 0.00057(16) 0.00000(15)
C024 0.026(2) 0.026(2) 0.026(2) -0.00001(15) 0.00080(16) 0.00000(15)
C02T 0.026(2) 0.026(2) 0.026(2) 0.00000(15) 0.00080(16) 0.00000(15)
C2 0.029(2) 0.029(2) 0.029(2) 0.00000(15) 0.00086(16) 0.00000(15)
C02E 0.025(2) 0.025(2) 0.025(2) 0.00000(15) 0.00076(16) 0.00000(15)
C020 0.026(2) 0.026(2) 0.026(2) 0.00000(15) 0.00079(16) 0.00000(15)
C1 0.027(2) 0.027(2) 0.027(2) 0.00000(15) 0.00083(16) 0.00000(15)
C007 0.0292(19) 0.0292(19) 0.0292(19) 0.00000(15) 0.00088(16) 0.00000(15)
C00L 0.023(2) 0.023(2) 0.023(2) 0.00000(15) 0.00069(16) 0.00000(15)
C011 0.021(2) 0.021(2) 0.021(2) 0.00000(15) 0.00063(16) 0.00000(15)
N00T 0.012(3) 0.012(3) 0.012(3) 0.00000(15) 0.00036(17) 0.00000(15)
C02P 0.017(2) 0.017(2) 0.017(2) 0.00000(15) 0.00052(16) 0.00000(15)
C01X 0.019(2) 0.019(2) 0.019(2) 0.00000(15) 0.00057(16) 0.00000(15)
C00U 0.021(2) 0.021(2) 0.021(2) 0.00000(15) 0.00063(16) 0.00000(15)
C00V 0.0186(18) 0.0186(18) 0.0186(18) 0.00000(15) 0.00057(16) 0.00000(15)
C15 0.028(2) 0.028(2) 0.028(2) 0.00000(15) 0.00085(16) 0.00000(15)
C16 0.037(3) 0.037(3) 0.037(3) 0.00000(15) 0.00112(16) 0.00000(15)
C01E 0.0237(19) 0.0237(19) 0.0237(19) 0.00000(15) 0.00072(16) 0.00000(15)
O1 0.032(4) 0.032(4) 0.032(4) 0.0000(3) 0.0010(3) 0.0000(3)
C01K 0.020(2) 0.020(2) 0.020(2) 0.00000(15) 0.00061(16) 0.00000(15)
C02N 0.019(2) 0.019(2) 0.019(2) 0.00000(15) 0.00058(16) 0.00000(15)
C02K 0.020(2) 0.020(2) 0.020(2) 0.00000(15) 0.00061(16) 0.00000(15)
C01J 0.019(2) 0.019(2) 0.019(2) 0.00000(15) 0.00058(16) 0.00000(15)
C016 0.019(2) 0.019(2) 0.019(2) 0.00000(15) 0.00058(16) 0.00000(15)
C00Q 0.022(2) 0.022(2) 0.022(2) 0.00000(15) 0.00065(16) 0.00000(15)
C01M 0.028(2) 0.028(2) 0.028(2) 0.00001(15) 0.00084(16) 0.00000(15)
C00J 0.026(2) 0.026(2) 0.026(2) 0.00000(15) 0.00079(16) 0.00000(15)
N005 0.026(5) 0.026(5) 0.026(5) 0.0001(14) 0.0005(15) -0.0004(14)
C00B 0.024(2) 0.024(2) 0.024(2) 0.00000(15) 0.00074(16) 0.00000(15)
C010 0.027(2) 0.027(2) 0.027(2) 0.00000(15) 0.00081(16) 0.00000(15)
C02D 0.031(2) 0.031(2) 0.031(2) 0.00000(15) 0.00094(16) 0.00000(15)
C045 0.033(2) 0.033(2) 0.033(2) 0.00000(15) 0.00101(16) 0.00000(15)
C02O 0.035(2) 0.035(2) 0.035(2) 0.00000(15) 0.00106(16) 0.00000(15)
C03K 0.034(2) 0.034(2) 0.034(2) 0.00000(15) 0.00103(16) 0.00000(15)
C035 0.033(2) 0.033(2) 0.033(2) 0.00000(15) 0.00099(16) 0.00000(15)
C01R 0.031(2) 0.031(2) 0.031(2) 0.00000(15) 0.00093(16) 0.00000(15)
C02X 0.028(2) 0.028(2) 0.028(2) 0.00000(15) 0.00084(16) 0.00000(15)
C012 0.028(2) 0.028(2) 0.028(2) 0.00000(15) 0.00086(16) 0.00000(15)
C013 0.028(2) 0.028(2) 0.028(2) 0.00000(15) 0.00084(16) 0.00000(15)
C038 0.025(2) 0.025(2) 0.025(2) 0.00000(15) 0.00075(16) 0.00000(15)
N7 0.012(4) 0.012(4) 0.012(4) -0.0003(14) 0.0002(14) 0.0003(14)
C3 0.021(2) 0.021(2) 0.021(2) 0.00000(15) 0.00064(16) 0.00000(15)
C6 0.024(2) 0.024(2) 0.024(2) 0.00000(15) 0.00072(16) 0.00000(15)
C03S 0.023(2) 0.023(2) 0.023(2) 0.00000(15) 0.00070(16) 0.00000(15)
C02M 0.024(2) 0.024(2) 0.024(2) 0.00000(15) 0.00074(16) 0.00000(15)
C02S 0.021(2) 0.021(2) 0.021(2) 0.00000(15) 0.00065(16) 0.00000(15)
C4 0.021(2) 0.021(2) 0.021(2) 0.00000(15) 0.00065(16) 0.00000(15)
C5 0.024(2) 0.024(2) 0.024(2) 0.00000(15) 0.00073(16) 0.00000(15)
C7 0.025(4) 0.024(4) 0.024(4) -0.004(4) 0.003(4) 0.001(4)
O2 0.016(2) 0.016(2) 0.016(2) 0.00000(15) 0.00047(16) 0.00000(15)
O03B 0.040(3) 0.040(3) 0.040(3) 0.00000(15) 0.00120(17) 0.00000(15)
O0AA 0.027(4) 0.027(4) 0.026(4) -0.0001(14) 0.0014(14) 0.0005(14)

loop_
_atom_type_symbol
_atom_type_description
_atom_type_scat_dispersion_real
_atom_type_scat_dispersion_imag
_atom_type_scat_source
C C 0.0033 0.0016 'International Tables Vol C Tables 4.2.6.8 and 6.1.1.4'
H H 0.0000 0.0000 'International Tables Vol C Tables 4.2.6.8 and 6.1.1.4'
Cu Cu 0.3201 1.2651 'International Tables Vol C Tables 4.2.6.8 and 6.1.1.4'
Fe Fe 0.3463 0.8444 'International Tables Vol C Tables 4.2.6.8 and 6.1.1.4'
N N 0.0061 0.0033 'International Tables Vol C Tables 4.2.6.8 and 6.1.1.4'
O O 0.0106 0.0060 'International Tables Vol C Tables 4.2.6.8 and 6.1.1.4'

loop_
_geom_angle_atom_site_label_1
_geom_angle_atom_site_label_2
_geom_angle_atom_site_label_3
_geom_angle
_geom_angle_site_symmetry_1
_geom_angle_site_symmetry_3
_geom_angle_publ_flag
N00A Fe01 N00T 90.2(4) . . ?
N00A Fe01 N005 176.8(6) . . ?
N00A Fe01 N7 89.8(5) . . ?
N00T Fe01 N7 178.4(5) . . ?
N005 Fe01 N00T 90.8(5) . . ?
N005 Fe01 N7 89.3(4) . . ?
O00F Cu03 O01I 90.7(6) 3_544 . ?
O00F Cu03 O2 90.2(6) 3_544 . ?
O00F Cu03 O2 92.0(6) 3_544 2_565 ?
O01B Cu03 O00F 177.1(8) 4_464 3_544 ?
O01B Cu03 O01I 88.8(6) 4_464 . ?
O01B Cu03 O2 90.8(6) 4_464 2_565 ?
O01B Cu03 O2 87.0(6) 4_464 . ?
O01I Cu03 O2 91.8(6) . . ?
O01I Cu03 O2 90.5(6) . 2_565 ?
O2 Cu03 O2 176.8(8) 2_565 . ?
O0AA Cu03 O00F 86.9(7) 2_564 3_544 ?
O0AA Cu03 O01B 93.4(7) 2_564 4_464 ?
O0AA Cu03 O01I 174.8(7) 2_564 . ?
O0AA Cu03 O2 83.6(6) 2_564 . ?
O0AA Cu03 O2 94.3(7) 2_564 2_565 ?
C00U O00F Cu03 136.5(15) . 3_455 ?
C00U O01B Cu03 138.6(14) . 4_465 ?
C15 O01I Cu03 130.6(12) . . ?
C16 O04K H04K 109.5 . . ?
C00M N00A Fe01 124.9(8) . . ?
C00O N00A Fe01 125.6(7) . . ?
C00O N00A C00M 108.0 . . ?
N00A C00M C01Y 108.0 . . ?
C7 C00M N00A 127.6(13) . . ?
C7 C00M C01Y 123.5(12) . . ?
C00M C01Y H01Y 126.0 . . ?
C014 C01Y C00M 108.0 . . ?
C014 C01Y H01Y 126.0 . . ?
C01Y C014 H014 126.0 . . ?
C00O C014 C01Y 108.0 . . ?
C00O C014 H014 126.0 . . ?
N00A C00O C014 108.0 . . ?
C00V C00O N00A 126.8(12) . . ?
C00V C00O C014 124.2(11) . . ?
C02T C024 H024 120.0 . . ?
C02T C024 C1 120.0 . . ?
C1 C024 H024 120.0 . . ?
C024 C02T H02T 120.0 . . ?
C2 C02T C024 120.0 . . ?
C2 C02T H02T 120.0 . . ?
C02T C2 C02E 120.0 . . ?
C02T C2 C15 120.1(4) . . ?
C02E C2 C15 119.9(4) . . ?
C2 C02E H02E 120.0 . . ?
C020 C02E C2 120.0 . . ?
C020 C02E H02E 120.0 . . ?
C02E C020 H020 120.0 . . ?
C02E C020 C1 120.0 . . ?
C1 C020 H020 120.0 . . ?
C024 C1 C7 116.0(13) . . ?
C020 C1 C024 120.0 . . ?
C020 C1 C7 124.0(13) . . ?
C00J C007 C01R 109.5(13) . . ?
C00J C007 C02X 117.1(12) . . ?
C01R C007 C02X 133.0(13) . . ?
C011 C00L H00L 126.0 . . ?
C011 C00L C01X 108.0 . . ?
C01X C00L H00L 126.0 . . ?
C00L C011 N00T 108.0 . . ?
C00L C011 C01E 123.8(11) . . ?
N00T C011 C01E 127.8(11) . . ?
C011 N00T Fe01 125.5(8) . . ?
C02P N00T Fe01 125.3(7) . . ?
C02P N00T C011 108.0 . . ?
N00T C02P C01X 108.0 . . ?
C00V C02P N00T 129.1(12) . . ?
C00V C02P C01X 122.9(12) . . ?
C00L C01X H01X 126.0 . . ?
C02P C01X C00L 108.0 . . ?
C02P C01X H01X 126.0 . . ?
O00F C00U O01B 125.3(17) . . ?
O00F C00U C01K 113.8(17) . . ?
O01B C00U C01K 120.2(16) . . ?
C00O C00V C01J 122.3(17) . . ?
C02P C00V C00O 118.6(13) . . ?
C02P C00V C01J 117.7(17) . . ?
O019 C15 C2 121.9(12) . . ?
O01I C15 O019 121.5(15) . . ?
O01I C15 C2 116.6(11) . . ?
O04K C16 C02O 122(2) . . ?
O03B C16 O04K 111.9(19) . . ?
O03B C16 C02O 126(2) . . ?
C011 C01E C00B 119.5(13) . . ?
C011 C01E C6 115.8(12) . . ?
C00B C01E C6 124.7(12) . . ?
C02N C01K C00U 124.0(15) . . ?
C02N C01K C00Q 120.0 . . ?
C00Q C01K C00U 116.0(15) . . ?
C01K C02N H02N 120.0 . . ?
C01K C02N C02K 120.0 . . ?
C02K C02N H02N 120.0 . . ?
C02N C02K H02K 120.0 . . ?
C01J C02K C02N 120.0 . . ?
C01J C02K H02K 120.0 . . ?
C02K C01J C00V 120.4(16) . . ?
C02K C01J C016 120.0 . . ?
C016 C01J C00V 119.5(15) . . ?
C01J C016 H016 120.0 . . ?
C00Q C016 C01J 120.0 . . ?
C00Q C016 H016 120.0 . . ?
C01K C00Q H00Q 120.0 . . ?
C016 C00Q C01K 120.0 . . ?
C016 C00Q H00Q 120.0 . . ?
C00J C01M H01M 126.0 . . ?
C010 C01M H01M 126.0 . . ?
C010 C01M C00J 108.0 . . ?
C01M C00J C007 120.3(12) . . ?
N005 C00J C007 130.5(12) . . ?
N005 C00J C01M 108.0 . . ?
C00J N005 Fe01 123.7(9) . . ?
C00J N005 C00B 108.0 . . ?
C00B N005 Fe01 126.2(9) . . ?
N005 C00B C01E 127.0(12) . . ?
N005 C00B C010 108.0 . . ?
C010 C00B C01E 125.0(12) . . ?
C01M C010 C00B 108.0 . . ?
C01M C010 H010 126.0 . . ?
C00B C010 H010 126.0 . . ?
C045 C02D H02D 120.0 . . ?
C045 C02D C01R 120.0 . . ?
C01R C02D H02D 120.0 . . ?
C02D C045 H045 120.0 . . ?
C02O C045 C02D 120.0 . . ?
C02O C045 H045 120.0 . . ?
C045 C02O C16 123.7(14) . . ?
C045 C02O C03K 120.0 . . ?
C03K C02O C16 115.8(14) . . ?
C02O C03K H03K 120.0 . . ?
C035 C03K C02O 120.0 . . ?
C035 C03K H03K 120.0 . . ?
C03K C035 H035 120.0 . . ?
C03K C035 C01R 120.0 . . ?
C01R C035 H035 120.0 . . ?
C02D C01R C007 126.6(16) . . ?
C035 C01R C007 113.1(15) . . ?
C035 C01R C02D 120.0 . . ?
C012 C02X C007 125.8(11) . . ?
C012 C02X N7 108.0 . . ?
N7 C02X C007 125.9(11) . . ?
C02X C012 H012 126.0 . . ?
C02X C012 C013 108.0 . . ?
C013 C012 H012 126.0 . . ?
C012 C013 H013 126.0 . . ?
C012 C013 C038 108.0 . . ?
C038 C013 H013 126.0 . . ?
N7 C038 C013 108.0 . . ?
C7 C038 C013 120.8(12) . . ?
C7 C038 N7 130.5(12) . . ?
C02X N7 Fe01 128.2(8) . . ?
C038 N7 Fe01 122.7(8) . . ?
C038 N7 C02X 108.0 . . ?
O1 C3 C02S 115.5(18) . . ?
O1 C3 O0AA 120.9(17) . . ?
O0AA C3 C02S 123.2(18) . . ?
C03S C6 C01E 124.2(10) . . ?
C03S C6 C5 120.0 . . ?
C5 C6 C01E 115.8(10) . . ?
C6 C03S H03S 120.0 . . ?
C02M C03S C6 120.0 . . ?
C02M C03S H03S 120.0 . . ?
C03S C02M H02M 120.0 . . ?
C03S C02M C02S 120.0 . . ?
C02S C02M H02M 120.0 . . ?
C02M C02S C3 124.2(12) . . ?
C4 C02S C3 115.4(12) . . ?
C4 C02S C02M 120.0 . . ?
C02S C4 H4 120.0 . . ?
C02S C4 C5 120.0 . . ?
C5 C4 H4 120.0 . . ?
C6 C5 H5 120.0 . . ?
C4 C5 C6 120.0 . . ?
C4 C5 H5 120.0 . . ?
C00M C7 C1 124.6(18) . . ?
C038 C7 C00M 119.5(13) . . ?
C038 C7 C1 115.0(17) . . ?
Cu03 O2 Cu03 126.5(5) 2_465 . ?
C3 O0AA Cu03 138.0(14) . 2_466 ?

loop_
_geom_bond_atom_site_label_1
_geom_bond_atom_site_label_2
_geom_bond_distance
_geom_bond_site_symmetry_2
_geom_bond_publ_flag
Fe01 N00A 2.003(10) . ?
Fe01 N00T 2.015(10) . ?
Fe01 N005 2.011(11) . ?
Fe01 N7 2.032(10) . ?
Cu03 O00F 2.131(17) 3_544 ?
Cu03 O01B 2.080(16) 4_464 ?
Cu03 O01I 2.184(17) . ?
Cu03 O2 2.350(17) . ?
Cu03 O2 2.226(16) 2_565 ?
Cu03 O0AA 2.027(19) 2_564 ?
O00F C00U 1.24(2) . ?
O019 C15 1.354(12) . ?
O01B C00U 1.351(19) . ?
O01I C15 1.25(2) . ?
O04K H04K 0.8300 . ?
O04K C16 1.33(2) . ?
N00A C00M 1.4200 . ?
N00A C00O 1.4200 . ?
C00M C01Y 1.4200 . ?
C00M C7 1.37(2) . ?
C01Y H01Y 0.9400 . ?
C01Y C014 1.4200 . ?
C014 H014 0.9400 . ?
C014 C00O 1.4200 . ?
C00O C00V 1.42(2) . ?
C024 H024 0.9400 . ?
C024 C02T 1.3900 . ?
C024 C1 1.3900 . ?
C02T H02T 0.9400 . ?
C02T C2 1.3900 . ?
C2 C02E 1.3900 . ?
C2 C15 1.466(13) . ?
C02E H02E 0.9400 . ?
C02E C020 1.3900 . ?
C020 H020 0.9400 . ?
C020 C1 1.3900 . ?
C1 C7 1.423(13) . ?
C007 C00J 1.425(12) . ?
C007 C01R 1.429(16) . ?
C007 C02X 1.434(12) . ?
C00L H00L 0.9400 . ?
C00L C011 1.4200 . ?
C00L C01X 1.4200 . ?
C011 N00T 1.4200 . ?
C011 C01E 1.425(12) . ?
N00T C02P 1.4200 . ?
C02P C01X 1.4200 . ?
C02P C00V 1.39(2) . ?
C01X H01X 0.9400 . ?
C00U C01K 1.475(19) . ?
C00V C01J 1.429(16) . ?
C16 C02O 1.455(19) . ?
C16 O03B 1.23(2) . ?
C01E C00B 1.436(12) . ?
C01E C6 1.478(14) . ?
O1 C3 1.29(3) . ?
C01K C02N 1.3900 . ?
C01K C00Q 1.3900 . ?
C02N H02N 0.9400 . ?
C02N C02K 1.3900 . ?
C02K H02K 0.9400 . ?
C02K C01J 1.3900 . ?
C01J C016 1.3900 . ?
C016 H016 0.9400 . ?
C016 C00Q 1.3900 . ?
C00Q H00Q 0.9400 . ?
C01M H01M 0.9400 . ?
C01M C00J 1.4200 . ?
C01M C010 1.4200 . ?
C00J N005 1.4200 . ?
N005 C00B 1.4200 . ?
C00B C010 1.4200 . ?
C010 H010 0.9400 . ?
C02D H02D 0.9400 . ?
C02D C045 1.3900 . ?
C02D C01R 1.3900 . ?
C045 H045 0.9400 . ?
C045 C02O 1.3900 . ?
C02O C03K 1.3900 . ?
C03K H03K 0.9400 . ?
C03K C035 1.3900 . ?
C035 H035 0.9400 . ?
C035 C01R 1.3900 . ?
C02X C012 1.4200 . ?
C02X N7 1.4200 . ?
C012 H012 0.9400 . ?
C012 C013 1.4200 . ?
C013 H013 0.9400 . ?
C013 C038 1.4200 . ?
C038 N7 1.4200 . ?
C038 C7 1.35(2) . ?
C3 C02S 1.459(16) . ?
C3 O0AA 1.28(3) . ?
C6 C03S 1.3900 . ?
C6 C5 1.3900 . ?
C03S H03S 0.9400 . ?
C03S C02M 1.3900 . ?
C02M H02M 0.9400 . ?
C02M C02S 1.3900 . ?
C02S C4 1.3900 . ?
C4 H4 0.9400 . ?
C4 C5 1.3900 . ?
C5 H5 0.9400 . ?

loop_
_geom_torsion_atom_site_label_1
_geom_torsion_atom_site_label_2
_geom_torsion_atom_site_label_3
_geom_torsion_atom_site_label_4
_geom_torsion
_geom_torsion_site_symmetry_1
_geom_torsion_site_symmetry_2
_geom_torsion_site_symmetry_3
_geom_torsion_site_symmetry_4
_geom_torsion_publ_flag
Fe01 N00A C00M C01Y 166.7(10) . . . . ?
Fe01 N00A C00M C7 -24(2) . . . . ?
Fe01 N00A C00O C014 -166.6(11) . . . . ?
Fe01 N00A C00O C00V 25(2) . . . . ?
Fe01 N00T C02P C01X -167.7(10) . . . . ?
Fe01 N00T C02P C00V 12(2) . . . . ?
Fe01 N005 C00B C01E -17.2(16) . . . . ?
Fe01 N005 C00B C010 164.0(14) . . . . ?
Cu03 O00F C00U O01B 16(5) 3_455 . . . ?
Cu03 O00F C00U C01K -154.4(17) 3_455 . . . ?
Cu03 O01B C00U O00F 36(4) 4_465 . . . ?
Cu03 O01B C00U C01K -154.1(17) 4_465 . . . ?
Cu03 O01I C15 O019 -3(3) . . . . ?
Cu03 O01I C15 C2 174.9(9) . . . . ?
O00F C00U C01K C02N 50(3) . . . . ?
O00F C00U C01K C00Q -130(2) . . . . ?
O01B C00U C01K C02N -121(2) . . . . ?
O01B C00U C01K C00Q 59(3) . . . . ?
O04K C16 C02O C045 18(3) . . . . ?
O04K C16 C02O C03K -153.5(19) . . . . ?
N00A C00M C01Y C014 0.0 . . . . ?
N00A C00M C7 C1 -175.5(15) . . . . ?
N00A C00M C7 C038 16(3) . . . . ?
N00A C00O C00V C02P -23(3) . . . . ?
N00A C00O C00V C01J 170.8(16) . . . . ?
C00M N00A C00O C014 0.0 . . . . ?
C00M N00A C00O C00V -168(2) . . . . ?
C00M C01Y C014 C00O 0.0 . . . . ?
C01Y C00M C7 C1 -8(3) . . . . ?
C01Y C00M C7 C038 -176.4(16) . . . . ?
C01Y C014 C00O N00A 0.0 . . . . ?
C01Y C014 C00O C00V 169(2) . . . . ?
C014 C00O C00V C02P 170.5(14) . . . . ?
C014 C00O C00V C01J 4(3) . . . . ?
C00O N00A C00M C01Y 0.0 . . . . ?
C00O N00A C00M C7 169(2) . . . . ?
C00O C00V C01J C02K 55(3) . . . . ?
C00O C00V C01J C016 -121(2) . . . . ?
C024 C02T C2 C02E 0.0 . . . . ?
C024 C02T C2 C15 -179.9(4) . . . . ?
C024 C1 C7 C00M 60(2) . . . . ?
C024 C1 C7 C038 -130.8(17) . . . . ?
C02T C024 C1 C020 0.0 . . . . ?
C02T C024 C1 C7 -177.8(15) . . . . ?
C02T C2 C02E C020 0.0 . . . . ?
C02T C2 C15 O019 -2.8(17) . . . . ?
C02T C2 C15 O01I 179.0(16) . . . . ?
C2 C02E C020 C1 0.0 . . . . ?
C02E C2 C15 O019 177.3(16) . . . . ?
C02E C2 C15 O01I -0.9(16) . . . . ?
C02E C020 C1 C024 0.0 . . . . ?
C02E C020 C1 C7 177.6(16) . . . . ?
C020 C1 C7 C00M -117(2) . . . . ?
C020 C1 C7 C038 51(2) . . . . ?
C1 C024 C02T C2 0.0 . . . . ?
C007 C00J N005 Fe01 28(3) . . . . ?
C007 C00J N005 C00B -168(3) . . . . ?
C007 C02X C012 C013 174(2) . . . . ?
C007 C02X N7 Fe01 18(3) . . . . ?
C007 C02X N7 C038 -174(2) . . . . ?
C00L C011 N00T Fe01 167.7(10) . . . . ?
C00L C011 N00T C02P 0.0 . . . . ?
C00L C011 C01E C00B -178.0(11) . . . . ?
C00L C011 C01E C6 0.9(14) . . . . ?
C011 C00L C01X C02P 0.0 . . . . ?
C011 N00T C02P C01X 0.0 . . . . ?
C011 N00T C02P C00V 180(2) . . . . ?
C011 C01E C00B N005 9.5(12) . . . . ?
C011 C01E C00B C010 -171.8(13) . . . . ?
C011 C01E C6 C03S 60.9(14) . . . . ?
C011 C01E C6 C5 -120.8(10) . . . . ?
N00T C011 C01E C00B 9.5(11) . . . . ?
N00T C011 C01E C6 -171.7(13) . . . . ?
N00T C02P C01X C00L 0.0 . . . . ?
N00T C02P C00V C00O 3(3) . . . . ?
N00T C02P C00V C01J 170.3(16) . . . . ?
C02P C00V C01J C02K -111(2) . . . . ?
C02P C00V C01J C016 73(2) . . . . ?
C01X C00L C011 N00T 0.0 . . . . ?
C01X C00L C011 C01E -173.8(13) . . . . ?
C01X C02P C00V C00O -177.0(14) . . . . ?
C01X C02P C00V C01J -10(3) . . . . ?
C00U C01K C02N C02K 179.7(17) . . . . ?
C00U C01K C00Q C016 -179.7(16) . . . . ?
C00V C02P C01X C00L -179.7(19) . . . . ?
C00V C01J C016 C00Q 176.3(17) . . . . ?
C15 C2 C02E C020 179.9(4) . . . . ?
C16 C02O C03K C035 171.8(17) . . . . ?
C01E C011 N00T Fe01 -18.8(14) . . . . ?
C01E C011 N00T C02P 173.5(13) . . . . ?
C01E C00B C010 C01M -178.9(14) . . . . ?
C01E C6 C03S C02M 178.3(15) . . . . ?
C01E C6 C5 C4 -178.4(14) . . . . ?
O1 C3 C02S C02M -20(3) . . . . ?
O1 C3 C02S C4 166.8(17) . . . . ?
O1 C3 O0AA Cu03 -1(4) . . . 2_466 ?
C01K C02N C02K C01J 0.0 . . . . ?
C02N C01K C00Q C016 0.0 . . . . ?
C02N C02K C01J C00V -176.3(17) . . . . ?
C02N C02K C01J C016 0.0 . . . . ?
C02K C01J C016 C00Q 0.0 . . . . ?
C01J C016 C00Q C01K 0.0 . . . . ?
C00Q C01K C02N C02K 0.0 . . . . ?
C01M C00J N005 Fe01 -164.5(13) . . . . ?
C01M C00J N005 C00B 0.0 . . . . ?
C00J C007 C01R C02D -55(3) . . . . ?
C00J C007 C01R C035 131.2(19) . . . . ?
C00J C007 C02X C012 179.6(17) . . . . ?
C00J C007 C02X N7 -8(4) . . . . ?
C00J C01M C010 C00B 0.0 . . . . ?
C00J N005 C00B C01E 178.8(14) . . . . ?
C00J N005 C00B C010 0.0 . . . . ?
N005 C00B C010 C01M 0.0 . . . . ?
C00B C01E C6 C03S -120.4(12) . . . . ?
C00B C01E C6 C5 58.0(14) . . . . ?
C010 C01M C00J C007 169(2) . . . . ?
C010 C01M C00J N005 0.0 . . . . ?
C02D C045 C02O C16 -171.1(19) . . . . ?
C02D C045 C02O C03K 0.0 . . . . ?
C045 C02D C01R C007 -173.2(18) . . . . ?
C045 C02D C01R C035 0.0 . . . . ?
C045 C02O C03K C035 0.0 . . . . ?
C02O C03K C035 C01R 0.0 . . . . ?
C03K C035 C01R C007 174.1(16) . . . . ?
C03K C035 C01R C02D 0.0 . . . . ?
C01R C007 C00J C01M -9(3) . . . . ?
C01R C007 C00J N005 156.9(16) . . . . ?
C01R C007 C02X C012 8(5) . . . . ?
C01R C007 C02X N7 -180(2) . . . . ?
C01R C02D C045 C02O 0.0 . . . . ?
C02X C007 C00J C01M 176.9(18) . . . . ?
C02X C007 C00J N005 -17(4) . . . . ?
C02X C007 C01R C02D 117(3) . . . . ?
C02X C007 C01R C035 -56(4) . . . . ?
C02X C012 C013 C038 0.0 . . . . ?
C012 C02X N7 Fe01 -167.9(13) . . . . ?
C012 C02X N7 C038 0.0 . . . . ?
C012 C013 C038 N7 0.0 . . . . ?
C012 C013 C038 C7 -171(2) . . . . ?
C013 C038 N7 Fe01 168.7(12) . . . . ?
C013 C038 N7 C02X 0.0 . . . . ?
C013 C038 C7 C00M 177.8(16) . . . . ?
C013 C038 C7 C1 8(3) . . . . ?
N7 C02X C012 C013 0.0 . . . . ?
N7 C038 C7 C00M 9(3) . . . . ?
N7 C038 C7 C1 -160.9(15) . . . . ?
C3 C02S C4 C5 173.6(16) . . . . ?
C6 C01E C00B N005 -169.2(14) . . . . ?
C6 C01E C00B C010 9.5(17) . . . . ?
C6 C03S C02M C02S 0.0 . . . . ?
C03S C6 C5 C4 0.0 . . . . ?
C03S C02M C02S C3 -173.0(17) . . . . ?
C03S C02M C02S C4 0.0 . . . . ?
C02M C02S C4 C5 0.0 . . . . ?
C02S C3 O0AA Cu03 171.0(15) . . . 2_466 ?
C02S C4 C5 C6 0.0 . . . . ?
C5 C6 C03S C02M 0.0 . . . . ?
C7 C00M C01Y C014 -170(2) . . . . ?
C7 C038 N7 Fe01 -21(2) . . . . ?
C7 C038 N7 C02X 170(2) . . . . ?
O03B C16 C02O C045 -160(2) . . . . ?
O03B C16 C02O C03K 28(3) . . . . ?
O0AA C3 C02S C02M 167.6(17) . . . . ?
O0AA C3 C02S C4 -6(3) . . . . ?

loop_
_twin_individual_id
_twin_individual_mass_fraction_refined
1 0.50(7)
2 0.50(7)

loop_
_smtbx_masks_void_nr
_smtbx_masks_void_average_x
_smtbx_masks_void_average_y
_smtbx_masks_void_average_z
_smtbx_masks_void_volume
_smtbx_masks_void_count_electrons
_smtbx_masks_void_content
1 -0.197 0.251 0.258 404.6 77.1 H2O
2 0.205 0.249 0.758 404.6 77.1 H2O
3 -0.599 0.749 0.258 404.6 77.1 H2O
4 -0.946 0.751 0.758 404.6 77.1 H2O
